data_1541701
loop_
_publ_author_name
'Li, T.-J.'
'Simonov, V.I.'
'Belov, N.V.'

_publ_section_title
;
 The crystal structure of niokalite
;
_journal_name_full 'Doklady Akademii Nauk SSSR'
_journal_page_first 566
_journal_page_last 569
_journal_volume 167
_journal_year 1966
_chemical_formula_sum 'Ca6.5 Nb1.5 O18 Si4'
_chemical_name_systematic 'Ca6.5 Nb1.5 (Si2 O7)2 O4'
_space_group_IT_number 4
_symmetry_space_group_name_Hall 'P 2yb'
_symmetry_space_group_name_H-M 'P 1 21 1'
_cell_angle_alpha 90
_cell_angle_beta 110
_cell_angle_gamma 90
_cell_formula_units_Z 2
_cell_length_a 10.79
_cell_length_b 10.36
_cell_length_c 7.3
_cell_volume 766.814
_citation_journal_id_ASTM DANKAS
_cod_data_source_file Li_DANKAS_1966_612.cif
_cod_data_source_block Ca6.5Nb1.5O18Si4
_cod_original_cell_volume 766.8137
_cod_database_code 1541701

loop_
_symmetry_equiv_pos_as_xyz
x,y,z
-x,y+1/2,-z

loop_
_atom_site_label
_atom_site_type_symbol
_atom_site_fract_x
_atom_site_fract_y
_atom_site_fract_z
_atom_site_occupancy
_atom_site_U_iso_or_equiv
O15 O-2 0.14 0.01 0.08 1 0.0
O18 O-2 0.36 0 0.92 1 0.0
O14 O-2 0.26 0.77 0.36 1 0.0
O2 O-2 0.16 0.78 0.57 1 0.0
Ca5 Ca+2 0.07 0.41 0.53 1 0.0
Si2 Si+4 0.38 0.3 0.15 1 0.0
O3 O-2 0.08 0.55 0.28 1 0.0
O1 O-2 0.36 0.27 0.92 1 0.0
O11 O-2 0.24 0.25 0.59 1 0.0
O13 O-2 0.25 0.77 0.91 1 0.0
O6 O-2 0.42 0.46 0.71 1 0.0
O5 O-2 0.08 0.53 0.88 1 0.0
O10 O-2 0.5 0.23 0.8 1 0.0
Si1 Si+4 0.38 0.3 0.73 1 0.0
O9 O-2 0 0.28 0.23 1 0.0
Ca7 Ca+2 0.18 0.11 0.34 0.25 0.0
Ca6 Ca+2 0.07 0.4 0.04 1 0.0
Si4 Si+4 0.14 0.74 0.79 1 0.0
O7 O-2 0.01 0.28 0.7 1 0.0
Si3 Si+4 0.12 0.69 0.35 1 0.0
O8 O-2 0.5 0.23 0.26 1 0.0
Ca4 Ca+2 0.43 0.59 0.97 1 0.0
Nb2 Nb+4 0.32 0.88 0.16 0.75 0.0
Ca3 Ca+2 0.43 0.59 0.47 1 0.0
O12 O-2 0.24 0.26 0.16 1 0.0
O4 O-2 0.41 0.47 0.18 1 0.0
Ca1 Ca+2 0.18 0.12 0.84 1 0.0
O17 O-2 0.14 0 0.54 1 0.0
O16 O-2 0.35 0.02 0.44 1 0.0
Ca2 Ca+2 0.32 0.88 0.65 1 0.0
Nb1 Nb+4 0.18 0.11 0.34 0.75 0.0
Ca8 Ca+2 0.32 0.88 0.16 0.25 0.0
